data_1541274
loop_
_publ_author_name
'Mulder, F.M.'
'Buschow, K.H.J.'
'Thiel, R.C.'

_publ_section_title
;
 155Gd Moessbauer effect in AIB2-type Gd Ga2-x AIx compounds
;
_journal_name_full 'Journal of Alloys Compd.'
_journal_page_first 97
_journal_page_last 101
_journal_volume 203
_journal_year 1994
_chemical_formula_sum 'Al0.5 Ga1.5 Gd'
_chemical_name_systematic '(Al Ga3 Gd2)0.5'
_space_group_IT_number 191
_symmetry_space_group_name_Hall '-P 6 2'
_symmetry_space_group_name_H-M 'P 6/m m m'
_cell_angle_alpha 90
_cell_angle_beta 90
_cell_angle_gamma 120
_cell_formula_units_Z 1
_cell_length_a 4.26
_cell_length_b 4.26
_cell_length_c 4.12
_cell_volume 64.751
_citation_journal_id_ASTM JALCEU
_cod_data_source_file Mulder_JALCEU_1994_933.cif
_cod_data_source_block Al0.5Ga1.5Gd1
_cod_original_cell_volume 64.75109
_cod_original_formula_sum 'Al0.5 Ga1.5 Gd1'
_cod_database_code 1541274

loop_
_symmetry_equiv_pos_as_xyz
x,y,z
x-y,x,z
-y,x-y,z
-x,-y,z
-x+y,-x,z
y,-x+y,z
-y,-x,-z
x-y,-y,-z
x,x-y,-z
y,x,-z
-x+y,y,-z
-x,-x+y,-z
-x,-y,-z
-x+y,-x,-z
y,-x+y,-z
x,y,-z
x-y,x,-z
-y,x-y,-z
y,x,z
-x+y,y,z
-x,-x+y,z
-y,-x,z
x-y,-y,z
x,x-y,z

loop_
_atom_site_label
_atom_site_type_symbol
_atom_site_fract_x
_atom_site_fract_y
_atom_site_fract_z
_atom_site_occupancy
_atom_site_U_iso_or_equiv
Gd1 Gd 0 0 0 1 0.0
Ga1 Ga 0.3333 0.6667 0.5 0.72 0.0
Al1 Al 0.3333 0.6667 0.5 0.28 0.0
